data_4508026
loop_
_publ_author_name
'Bhattacharya, Suman'
'Saraswatula, Viswanadha G.'
'Saha, Binoy K.'

_publ_section_title
;
 Thermal Expansion in Alkane Diacids---Another Property Showing
 Alternation in an Odd--Even Series
;
_journal_issue 8
_journal_name_full 'Crystal Growth &amp; Design'
_journal_page_first 3651
_journal_paper_doi 10.1021/cg400668w
_journal_volume 13
_journal_year 2013
_chemical_formula_moiety 'C8 H14 O4'
_chemical_formula_sum 'C8 H14 O4'
_chemical_formula_weight 174.19
_chemical_name_common C8-298
_chemical_name_systematic 'Octane-1,8-dioic acid'
_space_group_crystal_system monoclinic
_space_group_IT_number 14
_space_group_name_Hall '-P 2ybc'
_space_group_name_H-M_alt 'P 1 21/c 1'
_symmetry_space_group_name_Hall '-P 2ybc'
_symmetry_space_group_name_H-M 'P 1 21/c 1'
_atom_sites_solution_hydrogens geom
_atom_sites_solution_primary direct
_atom_sites_solution_secondary difmap
_audit_creation_date 2012-12-09
_audit_creation_method
;
  Olex2 1.2-ac2
  (compiled 2012.03.27 svn.r2268, GUI svn.r4156)
;
_cell_angle_alpha 90.00
_cell_angle_beta 98.15(2)
_cell_angle_gamma 90.00
_cell_formula_units_Z 2
_cell_length_a 8.957(4)
_cell_length_b 5.067(4)
_cell_length_c 10.086(2)
_cell_measurement_reflns_used 693
_cell_measurement_temperature 298(2)
_cell_measurement_theta_max 28.8785
_cell_measurement_theta_min 4.0751
_cell_volume 453.1(4)
_computing_cell_refinement
;
CrysAlisPro, Agilent Technologies,
Version 1.171.36.21 (release 14-08-2012 CrysAlis171 .NET)
(compiled Sep 14 2012,17:21:16)
;
_computing_data_collection
;
CrysAlisPro, Agilent Technologies,
Version 1.171.36.21 (release 14-08-2012 CrysAlis171 .NET)
(compiled Sep 14 2012,17:21:16)
;
_computing_data_reduction
;
CrysAlisPro, Agilent Technologies,
Version 1.171.36.21 (release 14-08-2012 CrysAlis171 .NET)
(compiled Sep 14 2012,17:21:16)
;
_computing_molecular_graphics
;
O. V. Dolomanov, L. J. Bourhis, R. J. Gildea, J. A. K. Howard and H. Puschmann,
OLEX2: a complete structure solution, refinement and analysis program.
J. Appl. Cryst. (2009). 42, 339-341.
;
_computing_publication_material
;
O. V. Dolomanov, L. J. Bourhis, R. J. Gildea, J. A. K. Howard and H. Puschmann,
OLEX2: a complete structure solution, refinement and analysis program.
J. Appl. Cryst. (2009). 42, 339-341.
;
_computing_structure_refinement
;
SHELXL, G.M. Sheldrick, Acta Cryst.
(2008). A64, 112-122
;
_computing_structure_solution
;
SHELXS, G.M. Sheldrick, Acta Cryst.
(2008). A64, 112-122
;
_diffrn_ambient_temperature 298(2)
_diffrn_detector_area_resol_mean 15.9821
_diffrn_measured_fraction_theta_full 0.9913
_diffrn_measured_fraction_theta_max 0.9118
_diffrn_measurement_details
;
  1 omega  -24.00   24.00   1.0000    8.0000
omega____ theta____ kappa____ phi______ frames
    -      -17.5741  -99.0000    0.0000 48

  2 omega  -43.00  -14.00   1.0000    8.0000
omega____ theta____ kappa____ phi______ frames
    -      -17.5741   37.0000 -150.0000 29

  3 omega  -29.00   29.00   1.0000    8.0000
omega____ theta____ kappa____ phi______ frames
    -      -17.5741   57.0000 -150.0000 58

  4 omega  -19.00   74.00   1.0000    8.0000
omega____ theta____ kappa____ phi______ frames
    -       19.2928   19.0000   90.0000 93

  5 omega   32.00   92.00   1.0000    8.0000
omega____ theta____ kappa____ phi______ frames
    -       19.2928 -178.0000  120.0000 60
;
_diffrn_measurement_device_type 'Xcalibur, Eos'
_diffrn_measurement_method '\w scans'
_diffrn_orient_matrix_UB_11 0.0547569000
_diffrn_orient_matrix_UB_12 -0.1022640000
_diffrn_orient_matrix_UB_13 0.0037228000
_diffrn_orient_matrix_UB_21 0.0582640000
_diffrn_orient_matrix_UB_22 0.0962152000
_diffrn_orient_matrix_UB_23 0.0049204000
_diffrn_orient_matrix_UB_31 0.0044317000
_diffrn_orient_matrix_UB_32 -0.0013155000
_diffrn_orient_matrix_UB_33 0.0707796000
_diffrn_radiation_monochromator graphite
_diffrn_radiation_type 'Mo K\a'
_diffrn_radiation_wavelength 0.7107
_diffrn_reflns_av_R_equivalents 0.0234
_diffrn_reflns_av_unetI/netI 0.0360
_diffrn_reflns_limit_h_max 11
_diffrn_reflns_limit_h_min -11
_diffrn_reflns_limit_k_max 6
_diffrn_reflns_limit_k_min -5
_diffrn_reflns_limit_l_max 12
_diffrn_reflns_limit_l_min -13
_diffrn_reflns_number 2351
_diffrn_reflns_theta_full 25.00
_diffrn_reflns_theta_max 28.88
_diffrn_reflns_theta_min 4.08
_diffrn_source 'Enhance (Mo) X-ray Source'
_exptl_absorpt_coefficient_mu 0.101
_exptl_absorpt_correction_T_max 1.00000
_exptl_absorpt_correction_T_min 0.52271
_exptl_absorpt_correction_type multi-scan
_exptl_absorpt_process_details
;
CrysAlisPro, Agilent Technologies,
Version 1.171.36.21 (release 14-08-2012 CrysAlis171 .NET)
(compiled Sep 14 2012,17:21:16)
Empirical absorption correction using spherical harmonics,
 implemented in SCALE3 ABSPACK scaling algorithm.
;
_exptl_crystal_colour colourless
_exptl_crystal_density_diffrn 1.277
_exptl_crystal_density_method 'not measured'
_exptl_crystal_description plate
_exptl_crystal_F_000 184
_exptl_crystal_size_max 0.46
_exptl_crystal_size_mid 0.44
_exptl_crystal_size_min 0.12
_refine_diff_density_max 0.207
_refine_diff_density_min -0.195
_refine_diff_density_rms 0.047
_refine_ls_extinction_method none
_refine_ls_goodness_of_fit_ref 1.064
_refine_ls_hydrogen_treatment mixed
_refine_ls_matrix_type full
_refine_ls_number_parameters 59
_refine_ls_number_reflns 1043
_refine_ls_number_restraints 0
_refine_ls_restrained_S_all 1.064
_refine_ls_R_factor_all 0.0772
_refine_ls_R_factor_gt 0.0502
_refine_ls_shift/su_max 0.000
_refine_ls_shift/su_mean 0.000
_refine_ls_structure_factor_coef Fsqd
_refine_ls_weighting_details 'calc w=1/[\s^2^(Fo^2^)+(0.0744P)^2^+0.0053P] where P=(Fo^2^+2Fc^2^)/3'
_refine_ls_weighting_scheme calc
_refine_ls_wR_factor_gt 0.1318
_refine_ls_wR_factor_ref 0.1467
_reflns_number_gt 682
_reflns_number_total 1043
_reflns_threshold_expression >2sigma(I)
_cod_data_source_file cg400668w_si_002.cif
_cod_data_source_block C8-298
_cod_database_code 4508026

loop_
_space_group_symop_id
_space_group_symop_operation_xyz
1 'x, y, z'
2 '-x, y+1/2, -z+1/2'
3 '-x, -y, -z'
4 'x, -y-1/2, z-1/2'

loop_
_atom_site_label
_atom_site_type_symbol
_atom_site_fract_x
_atom_site_fract_y
_atom_site_fract_z
_atom_site_U_iso_or_equiv
_atom_site_adp_type
_atom_site_occupancy
_atom_site_symmetry_multiplicity
_atom_site_calc_flag
_atom_site_refinement_flags
O1 O 0.65857(14) 0.0958(3) 0.59819(12) 0.0558(5) Uani 1 1 d .
C1 C 0.62982(17) -0.1023(3) 0.66030(16) 0.0389(5) Uani 1 1 d .
O2 O 0.51632(15) -0.2547(3) 0.62131(13) 0.0591(5) Uani 1 1 d .
C3 C 0.85194(18) -0.0054(4) 0.83888(16) 0.0450(5) Uani 1 1 d .
H3A H 0.8123 0.1709 0.8478 0.054 Uiso 1 1 calc R
H3B H 0.9217 0.0025 0.7737 0.054 Uiso 1 1 calc R
C2 C 0.72385(19) -0.1866(3) 0.78719(16) 0.0436(5) Uani 1 1 d .
H2A H 0.7651 -0.3598 0.7733 0.052 Uiso 1 1 calc R
H2B H 0.6588 -0.2043 0.8558 0.052 Uiso 1 1 calc R
C4 C 0.9367(2) -0.0898(4) 0.97188(18) 0.0486(5) Uani 1 1 d .
H4A H 0.8659 -0.1023 1.0360 0.058 Uiso 1 1 calc R
H4B H 0.9776 -0.2649 0.9620 0.058 Uiso 1 1 calc R
H2 H 0.454(3) -0.197(6) 0.541(3) 0.114(9) Uiso 1 1 d .

loop_
_atom_site_aniso_label
_atom_site_aniso_U_11
_atom_site_aniso_U_22
_atom_site_aniso_U_33
_atom_site_aniso_U_23
_atom_site_aniso_U_13
_atom_site_aniso_U_12
O1 0.0514(8) 0.0606(9) 0.0503(8) 0.0182(7) -0.0111(5) -0.0106(7)
C1 0.0347(9) 0.0430(10) 0.0371(9) 0.0004(8) -0.0011(6) 0.0014(8)
O2 0.0553(9) 0.0617(10) 0.0529(9) 0.0122(7) -0.0181(6) -0.0160(7)
C3 0.0420(10) 0.0476(11) 0.0416(10) 0.0087(8) -0.0069(7) -0.0015(8)
C2 0.0432(10) 0.0450(10) 0.0392(10) 0.0062(8) -0.0057(7) 0.0009(8)
C4 0.0470(11) 0.0506(12) 0.0435(10) 0.0116(8) -0.0101(7) -0.0031(9)

loop_
_atom_type_symbol
_atom_type_description
_atom_type_scat_dispersion_real
_atom_type_scat_dispersion_imag
_atom_type_scat_source
C C 0.0033 0.0016 'International Tables Vol C Tables 4.2.6.8 and 6.1.1.4'
H H 0.0000 0.0000 'International Tables Vol C Tables 4.2.6.8 and 6.1.1.4'
O O 0.0106 0.0060 'International Tables Vol C Tables 4.2.6.8 and 6.1.1.4'

loop_
_geom_angle_atom_site_label_1
_geom_angle_atom_site_label_2
_geom_angle_atom_site_label_3
_geom_angle
_geom_angle_site_symmetry_1
O1 C1 O2 123.02(15) .
O1 C1 C2 122.51(15) .
O2 C1 C2 114.46(15) .
C1 O2 H2 114.4(17) .
H3A C3 H3B 107.7 .
C2 C3 H3A 108.9 .
C2 C3 H3B 108.9 .
C2 C3 C4 113.50(15) .
C4 C3 H3A 108.9 .
C4 C3 H3B 108.9 .
C1 C2 C3 115.65(15) .
C1 C2 H2A 108.4 .
C1 C2 H2B 108.4 .
C3 C2 H2A 108.4 .
C3 C2 H2B 108.4 .
H2A C2 H2B 107.4 .
C3 C4 H4A 108.5 .
C3 C4 H4B 108.5 .
C4 C4 C3 115.01(19) 3_757
C4 C4 H4A 108.5 3_757
C4 C4 H4B 108.5 3_757
H4A C4 H4B 107.5 .

loop_
_geom_bond_atom_site_label_1
_geom_bond_atom_site_label_2
_geom_bond_distance
_geom_bond_site_symmetry_2
O1 C1 1.230(2) .
C1 O2 1.293(2) .
C1 C2 1.491(2) .
O2 H2 0.96(3) .
C3 H3A 0.9700 .
C3 H3B 0.9700 .
C3 C2 1.504(2) .
C3 C4 1.507(2) .
C2 H2A 0.9700 .
C2 H2B 0.9700 .
C4 C4 1.501(3) 3_757
C4 H4A 0.9700 .
C4 H4B 0.9700 .

loop_
_geom_torsion_atom_site_label_1
_geom_torsion_atom_site_label_2
_geom_torsion_atom_site_label_3
_geom_torsion_atom_site_label_4
_geom_torsion
_geom_torsion_site_symmetry_4
O1 C1 C2 C3 3.2(3) .
O2 C1 C2 C3 -176.91(16) .
C2 C3 C4 C4 -178.7(2) 3_757
C4 C3 C2 C1 176.08(16) .
